data_4101969
loop_
_publ_author_name
'Elodie Salager'
'Graeme M. Day'
'Robin S. Stein'
'Chris J. Pickard'
'B\'en\'edicte Elena'
'Lyndon Emsley'

_publ_section_title
;
 Powder Crystallography by Combined Crystal Structure Prediction and
 High-Resolution 1H Solid-State NMR Spectroscopy
;
_journal_name_full 'Journal of the American Chemical Society'
_journal_page_first 2564
_journal_page_last 2566
_journal_paper_doi 10.1021/ja909449k
_journal_volume 132
_journal_year 2010
_chemical_formula_sum 'C10 H14 O'
_space_group_IT_number 15
_symmetry_space_group_name_Hall '-I 2ya'
_symmetry_space_group_name_H-M 'I 1 2/a 1'
_cell_angle_alpha 90.000000
_cell_angle_beta 115.792701
_cell_angle_gamma 90.000000
_cell_formula_units_Z 8
_cell_length_a 24.238700
_cell_length_b 4.652500
_cell_length_c 18.109800
_cell_volume 1838.791
_cod_data_source_file ja909449k_si_002_21.cif
_cod_data_source_block spacegroup_15_frame_11
_cod_depositor_comments
;
 Removing duplicate loop entries from the _atom_type loop.

 Antanas Vaitkus,
 2018-07-07
;
_cod_database_code 4101969

loop_
_symmetry_equiv_pos_site_id
_symmetry_equiv_pos_as_xyz
1 x,y,z
2 1/2+x,1/2+y,1/2+z
3 -x,1/2+y,1/2-z
4 1/2-x,y,-z
5 -x,-y,-z
6 1/2-x,1/2-y,1/2-z
7 x,1/2-y,1/2+z
8 1/2+x,-y,z

loop_
_atom_site_label
_atom_site_type_symbol
_atom_site_fract_x
_atom_site_fract_y
_atom_site_fract_z
C1 C 0.123238 0.798575 0.768856
C2 C 0.063584 0.878840 0.713663
C3 C 0.170716 0.904028 0.752917
C4 C 0.052712 1.053618 0.646460
C5 C 0.160264 1.080118 0.685877
C6 C 0.100923 1.157425 0.631437
C7 C 0.133585 0.614740 0.842773
C8 C 0.118645 0.791077 0.903124
C9 C 0.200185 0.509265 0.887730
C10 C 0.089104 1.352180 0.559975
O1 O 0.011350 0.796543 0.721186
H1 H 0.017404 0.602673 0.741948
H2 H 0.217480 0.846971 0.793685
H3 H 0.005804 1.109909 0.605048
H4 H 0.198741 1.156487 0.675966
H5 H 0.103893 0.425713 0.823224
H6 H 0.071642 0.870666 0.875744
H7 H 0.125080 0.660025 0.956372
H8 H 0.149498 0.975659 0.924754
H9 H 0.215316 0.395341 0.847072
H10 H 0.205056 0.363751 0.937524
H11 H 0.231430 0.689198 0.915250
H12 H 0.130806 1.463702 0.567558
H13 H 0.072104 1.232679 0.502312
H14 H 0.054753 1.515018 0.553475

loop_
_atom_type_symbol
_atom_type_radius_bond
C 0.680000
O 0.680000
H 0.230000
